data_2242286
loop_
_publ_author_name
'Friedrich, Ute'
'Korber, Nikolaus'

_publ_contact_author_address
;
Institut f\"ur Anorganische Chemie
Universit\"at Regensburg
Universit\"atsstrasse 31
93053 Regensburg
Germany
;
_publ_contact_author_email nikolaus.korber@chemie.uni-regensburg.de
_publ_contact_author_fax '+49 (0)941 943 1812'
_publ_contact_author_name 'Nikolaus Korber'
_publ_contact_author_phone '+49 (0)941 943 4448'
_publ_section_title
;
 Cs~5~Sn~9~(OH).4NH~3~
;
_journal_coeditor_code RU2058
_journal_date_accepted 2014-05-21
_journal_date_recd_electronic 2014-04-25
_journal_issue 6
_journal_name_full 'Acta Crystallographica, Section E'
_journal_page_first i29
_journal_page_last i29
_journal_paper_category QI
_journal_paper_doi 10.1107/S1600536814011817
_journal_volume 70
_journal_year 2014
_chemical_formula_iupac 'Cs5 Sn9 (O H), 4N H3'
_chemical_formula_moiety 'Sn9, (H O), 4(H3 N), 5(Cs)'
_chemical_formula_sum 'Cs5 H13 N4 O Sn9'
_chemical_formula_weight 1817.90
_chemical_name_systematic
;
Pentacaesium nonastannide hydroxide tetraammonia
;
_space_group_crystal_system orthorhombic
_space_group_IT_number 19
_space_group_name_Hall 'P 2ac 2ab'
_space_group_name_H-M_alt 'P 21 21 21'
_symmetry_space_group_name_Hall 'P 2ac 2ab'
_symmetry_space_group_name_H-M 'P 21 21 21'
_atom_sites_solution_hydrogens geom
_audit_creation_method SHELXL-2013
_cell_angle_alpha 90
_cell_angle_beta 90
_cell_angle_gamma 90
_cell_formula_units_Z 4
_cell_length_a 10.09350(10)
_cell_length_b 14.8256(2)
_cell_length_c 20.0419(3)
_cell_measurement_reflns_used 21366
_cell_measurement_temperature 123(2)
_cell_measurement_theta_max 28.7829
_cell_measurement_theta_min 2.9239
_cell_volume 2999.11(7)
_computing_cell_refinement
;
CrysAlis PRO (Agilent, 2012)
;
_computing_data_collection
;
CrysAlis PRO (Agilent, 2012)
;
_computing_data_reduction
;
CrysAlis PRO (Agilent, 2012)
;
_computing_molecular_graphics
;
DIAMOND (Brandenburg & Putz, 2011)
;
_computing_publication_material
;
OLEX2 (Dolomanov <i>et al.</i>, 2009)
;
_computing_structure_refinement
;
SHELXL2013 (Sheldrick, 2008)
;
_computing_structure_solution
;
OLEX2.SOLVE (Bourhis <i>et al.</i>, 2014)
;
_diffrn_ambient_temperature 123(2)
_diffrn_detector_area_resol_mean 7.9851
_diffrn_measured_fraction_theta_full 0.997
_diffrn_measured_fraction_theta_max 0.998
_diffrn_measurement_device_type 'Agilent SuperNova (single source at offset, Eos)'
_diffrn_measurement_method '\w scans'
_diffrn_radiation_type MoK\a
_diffrn_radiation_wavelength 0.71073
_diffrn_reflns_av_R_equivalents 0.0453
_diffrn_reflns_limit_h_max 12
_diffrn_reflns_limit_h_min -12
_diffrn_reflns_limit_k_max 18
_diffrn_reflns_limit_k_min -18
_diffrn_reflns_limit_l_max 24
_diffrn_reflns_limit_l_min -24
_diffrn_reflns_number 34752
_diffrn_reflns_theta_full 25.242
_diffrn_reflns_theta_max 26.021
_diffrn_reflns_theta_min 2.930
_exptl_absorpt_coefficient_mu 13.338
_exptl_absorpt_correction_T_max 1.00000
_exptl_absorpt_correction_T_min 0.26276
_exptl_absorpt_correction_type multi-scan
_exptl_absorpt_process_details
;
(CrysAlis PRO; Agilent, 2012)
;
_exptl_crystal_colour red
_exptl_crystal_density_diffrn 4.026
_exptl_crystal_description plate
_exptl_crystal_F_000 3096
_exptl_crystal_size_max 0.32
_exptl_crystal_size_mid 0.15
_exptl_crystal_size_min 0.06
_refine_diff_density_max 0.691
_refine_diff_density_min -0.612
_refine_ls_abs_structure_details
;
Flack <i>x</i> determined using 2458 quotients
[(<i>I</i>^+^)-(<i>I</i>^-^)]/[(<i>I</i>^+^)+(<i>I</i>^-^)]
(Parsons & Flack, 2004)
;
_refine_ls_abs_structure_Flack 0.037(17)
_refine_ls_extinction_coef .
_refine_ls_extinction_method none
_refine_ls_goodness_of_fit_ref 1.048
_refine_ls_hydrogen_treatment constr
_refine_ls_matrix_type full
_refine_ls_number_parameters 191
_refine_ls_number_reflns 5910
_refine_ls_number_restraints 0
_refine_ls_restrained_S_all 1.048
_refine_ls_R_factor_all 0.0211
_refine_ls_R_factor_gt 0.0198
_refine_ls_shift/su_max 0.002
_refine_ls_shift/su_mean 0.000
_refine_ls_structure_factor_coef Fsqd
_refine_ls_weighting_details 'w=1/[\s^2^(Fo^2^)+(0.0119P)^2^+0.8162P] where P=(Fo^2^+2Fc^2^)/3'
_refine_ls_weighting_scheme calc
_refine_ls_wR_factor_gt 0.0370
_refine_ls_wR_factor_ref 0.0374
_reflns_number_gt 5754
_reflns_number_total 5910
_reflns_threshold_expression I>2\s(I)
_cod_data_source_file ru2058sup1.cf
_cod_data_source_block I
_cod_database_code 2242286
_shelx_space_group_comment
;
The symmetry employed for this shelxl refinement is uniquely defined
by the following loop, which should always be used as a source of
symmetry information in preference to the above space-group names.
They are only intended as comments.
;
_shelxl_version_number .2013

loop_
_space_group_symop_operation_xyz
'x, y, z'
'-x+1/2, -y, z+1/2'
'x+1/2, -y+1/2, -z'
'-x, y+1/2, -z+1/2'

loop_
_atom_site_type_symbol
_atom_site_label
_atom_site_fract_x
_atom_site_fract_y
_atom_site_fract_z
_atom_site_U_iso_or_equiv
_atom_site_adp_type
_atom_site_calc_flag
_atom_site_occupancy
_atom_site_disorder_assembly
_atom_site_disorder_group
Cs Cs1 0.69651(4) 0.62993(3) 0.52616(3) 0.01745(12) Uani d 1 . .
Cs Cs5 0.96022(5) 0.55715(3) 0.36506(3) 0.01733(12) Uani d 1 . .
Cs Cs2 0.77685(5) 0.33699(3) 0.47723(3) 0.01964(13) Uani d 1 . .
Cs Cs3 0.53343(5) 0.64420(3) 0.32331(3) 0.01897(12) Uani d 1 . .
Cs Cs4 0.70495(5) 0.39111(4) 0.27494(3) 0.02169(13) Uani d 1 . .
Sn Sn8 0.32179(5) 0.57700(4) 0.48243(3) 0.01753(13) Uani d 1 . .
Sn Sn9 0.33484(5) 0.68860(4) 0.60507(3) 0.01726(14) Uani d 1 . .
Sn Sn6 0.44704(5) 0.53549(4) 0.67889(3) 0.01920(14) Uani d 1 . .
Sn Sn4 0.15595(5) 0.42149(4) 0.51683(3) 0.01634(13) Uani d 1 . .
Sn Sn5 0.24692(5) 0.38957(4) 0.66732(3) 0.01944(14) Uani d 1 . .
Sn Sn3 0.07763(5) 0.62769(4) 0.55430(3) 0.01715(14) Uani d 1 . .
Sn Sn2 0.17196(6) 0.59083(4) 0.70575(3) 0.02052(14) Uani d 1 . .
Sn Sn7 0.43672(5) 0.42314(4) 0.55797(3) 0.01669(13) Uani d 1 . .
Sn Sn1 -0.00956(5) 0.47064(4) 0.63144(3) 0.01970(14) Uani d 1 . .
O O1 0.7008(5) 0.5080(3) 0.4020(3) 0.0160(13) Uani d 1 . .
H H1 0.6133 0.4914 0.4145 0.019 Uiso calc 1 . .
N N4 0.8001(7) 0.6444(5) 0.2302(4) 0.0272(19) Uani d 1 . .
H H4A 0.8659 0.6084 0.2143 0.041 Uiso calc 1 . .
H H4B 0.8275 0.7029 0.2296 0.041 Uiso calc 1 . .
H H4C 0.7269 0.6384 0.2041 0.041 Uiso calc 1 . .
N N3 0.9939(7) 0.3306(4) 0.3478(4) 0.0249(19) Uani d 1 . .
H H3A 1.0352 0.3496 0.3100 0.037 Uiso calc 1 . .
H H3B 0.9629 0.2735 0.3416 0.037 Uiso calc 1 . .
H H3C 1.0524 0.3310 0.3823 0.037 Uiso calc 1 . .
N N2 0.7994(6) 0.2374(4) 0.1655(4) 0.0237(18) Uani d 1 . .
H H2A 0.7623 0.2044 0.1321 0.036 Uiso calc 1 . .
H H2B 0.7658 0.2189 0.2054 0.036 Uiso calc 1 . .
H H2C 0.8888 0.2293 0.1653 0.036 Uiso calc 1 . .
N N1 0.4815(7) 0.3126(5) 0.3796(4) 0.031(2) Uani d 1 . .
H H1A 0.4909 0.2518 0.3834 0.046 Uiso calc 1 . .
H H1B 0.3990 0.3256 0.3640 0.046 Uiso calc 1 . .
H H1C 0.4929 0.3388 0.4202 0.046 Uiso calc 1 . .

loop_
_atom_site_aniso_label
_atom_site_aniso_U_11
_atom_site_aniso_U_22
_atom_site_aniso_U_33
_atom_site_aniso_U_12
_atom_site_aniso_U_13
_atom_site_aniso_U_23
Cs1 0.0134(2) 0.0200(3) 0.0189(3) -0.0008(2) 0.0009(2) -0.0020(2)
Cs5 0.0155(2) 0.0163(3) 0.0202(3) -0.0019(2) -0.0001(2) -0.0021(2)
Cs2 0.0186(3) 0.0152(2) 0.0251(4) 0.0012(2) 0.0014(2) 0.0016(2)
Cs3 0.0175(2) 0.0210(3) 0.0185(3) 0.0007(2) -0.0004(2) 0.0003(2)
Cs4 0.0192(3) 0.0264(3) 0.0194(3) 0.0021(2) -0.0026(2) -0.0053(2)
Sn8 0.0175(3) 0.0204(3) 0.0146(4) -0.0020(2) 0.0026(3) 0.0044(3)
Sn9 0.0146(3) 0.0119(3) 0.0253(4) -0.0024(2) -0.0030(3) -0.0010(3)
Sn6 0.0169(3) 0.0215(3) 0.0192(4) 0.0014(2) -0.0077(3) -0.0012(3)
Sn4 0.0154(3) 0.0157(3) 0.0179(4) -0.0031(2) -0.0020(3) -0.0035(3)
Sn5 0.0221(3) 0.0161(3) 0.0201(4) 0.0003(2) 0.0027(3) 0.0078(3)
Sn3 0.0114(3) 0.0154(3) 0.0247(4) 0.0013(2) -0.0036(3) 0.0026(3)
Sn2 0.0195(3) 0.0238(3) 0.0183(4) -0.0012(2) 0.0058(3) -0.0072(3)
Sn7 0.0129(3) 0.0178(3) 0.0194(4) 0.0031(2) 0.0017(2) -0.0013(3)
Sn1 0.0141(3) 0.0207(3) 0.0243(4) -0.0038(2) 0.0054(3) 0.0000(3)
O1 0.015(3) 0.014(3) 0.019(4) -0.004(2) 0.001(2) 0.000(3)
N4 0.023(4) 0.033(4) 0.026(5) 0.000(3) 0.006(4) -0.004(4)
N3 0.026(4) 0.021(4) 0.027(5) -0.001(3) 0.000(4) 0.001(4)
N2 0.020(4) 0.026(4) 0.025(5) 0.002(3) 0.000(3) 0.001(4)
N1 0.029(4) 0.030(4) 0.034(6) -0.007(4) -0.007(4) 0.001(4)

loop_
_atom_type_symbol
_atom_type_description
_atom_type_scat_dispersion_real
_atom_type_scat_dispersion_imag
_atom_type_scat_source
Cs Cs -0.3680 2.1192 'International Tables Vol C Tables 4.2.6.8 and 6.1.1.4'
H H 0.0000 0.0000 'International Tables Vol C Tables 4.2.6.8 and 6.1.1.4'
N N 0.0061 0.0033 'International Tables Vol C Tables 4.2.6.8 and 6.1.1.4'
O O 0.0106 0.0060 'International Tables Vol C Tables 4.2.6.8 and 6.1.1.4'
Sn Sn -0.6537 1.4246 'International Tables Vol C Tables 4.2.6.8 and 6.1.1.4'
S S 0.1246 0.1234 'International Tables Vol C Tables 4.2.6.8 and 6.1.1.4'

loop_
_geom_angle_atom_site_label_1
_geom_angle_atom_site_label_2
_geom_angle_atom_site_label_3
_geom_angle_site_symmetry_1
_geom_angle_site_symmetry_3
_geom_angle
N2 Cs1 Sn3 2_665 1_655 82.78(11)
N2 Cs1 Sn8 2_665 . 107.85(11)
Sn3 Cs1 Sn8 1_655 . 167.198(19)
N2 Cs1 Sn9 2_665 3_566 98.37(12)
Sn3 Cs1 Sn9 1_655 3_566 75.913(15)
Sn8 Cs1 Sn9 . 3_566 108.664(18)
N2 Cs1 Sn9 2_665 . 64.56(11)
Sn3 Cs1 Sn9 1_655 . 146.35(2)
Sn8 Cs1 Sn9 . . 43.304(13)
Sn9 Cs1 Sn9 3_566 . 115.038(15)
N2 Cs1 Sn7 2_665 . 108.20(12)
Sn3 Cs1 Sn7 1_655 . 127.309(17)
Sn8 Cs1 Sn7 . . 43.347(12)
Sn9 Cs1 Sn7 3_566 . 145.99(2)
Sn9 Cs1 Sn7 . . 61.588(12)
N2 Cs1 Sn3 2_665 3_566 79.70(12)
Sn3 Cs1 Sn3 1_655 3_566 110.648(15)
Sn8 Cs1 Sn3 . 3_566 78.928(14)
Sn9 Cs1 Sn3 3_566 3_566 42.236(12)
Sn9 Cs1 Sn3 . 3_566 72.811(14)
Sn7 Cs1 Sn3 . 3_566 121.949(15)
N2 Cs1 Sn6 2_665 . 66.66(12)
Sn3 Cs1 Sn6 1_655 . 118.956(19)
Sn8 Cs1 Sn6 . . 61.522(14)
Sn9 Cs1 Sn6 3_566 . 155.360(17)
Sn9 Cs1 Sn6 . . 41.531(12)
Sn7 Cs1 Sn6 . . 41.560(13)
Sn3 Cs1 Sn6 3_566 . 113.663(16)
N2 Cs1 Cs5 2_665 . 138.34(11)
Sn3 Cs1 Cs5 1_655 . 59.790(14)
Sn8 Cs1 Cs5 . . 111.923(17)
Sn9 Cs1 Cs5 3_566 . 57.548(12)
Sn9 Cs1 Cs5 . . 153.592(18)
Sn7 Cs1 Cs5 . . 108.945(16)
Sn3 Cs1 Cs5 3_566 . 96.014(16)
Sn6 Cs1 Cs5 . . 146.084(16)
N2 Cs1 Sn1 2_665 1_655 84.70(11)
Sn3 Cs1 Sn1 1_655 1_655 41.268(12)
Sn8 Cs1 Sn1 . 1_655 130.739(17)
Sn9 Cs1 Sn1 3_566 1_655 116.464(15)
Sn9 Cs1 Sn1 . 1_655 122.702(19)
Sn7 Cs1 Sn1 . 1_655 87.394(15)
Sn3 Cs1 Sn1 3_566 1_655 149.840(16)
Sn6 Cs1 Sn1 . 1_655 82.772(15)
Cs5 Cs1 Sn1 . 1_655 78.830(14)
O1 Cs5 N2 . 4_755 148.09(15)
O1 Cs5 Cs4 . . 50.21(11)
N2 Cs5 Cs4 4_755 . 143.27(13)
O1 Cs5 Sn9 . 3_566 84.88(10)
N2 Cs5 Sn9 4_755 3_566 63.22(10)
Cs4 Cs5 Sn9 . 3_566 116.228(16)
O1 Cs5 Sn6 . 2_664 111.48(12)
N2 Cs5 Sn6 4_755 2_664 86.59(13)
Cs4 Cs5 Sn6 . 2_664 61.811(14)
Sn9 Cs5 Sn6 3_566 2_664 121.556(19)
O1 Cs5 Sn3 . 1_655 95.23(12)
N2 Cs5 Sn3 4_755 1_655 77.16(13)
Cs4 Cs5 Sn3 . 1_655 139.478(18)
Sn9 Cs5 Sn3 3_566 1_655 73.429(15)
Sn6 Cs5 Sn3 2_664 1_655 149.616(17)
O1 Cs5 Sn4 . 1_655 97.15(11)
N2 Cs5 Sn4 4_755 1_655 99.27(12)
Cs4 Cs5 Sn4 . 1_655 109.876(16)
Sn9 Cs5 Sn4 3_566 1_655 119.695(19)
Sn6 Cs5 Sn4 2_664 1_655 113.434(16)
Sn3 Cs5 Sn4 1_655 1_655 46.295(12)
O1 Cs5 Cs1 . . 45.22(11)
N2 Cs5 Cs1 4_755 . 110.56(12)
Cs4 Cs5 Cs1 . . 95.417(14)
Sn9 Cs5 Cs1 3_566 . 57.374(13)
Sn6 Cs5 Cs1 2_664 . 155.179(17)
Sn3 Cs5 Cs1 1_655 . 54.861(13)
Sn4 Cs5 Cs1 1_655 . 82.331(15)
O1 Cs5 Sn8 . 1_655 130.91(12)
N2 Cs5 Sn8 4_755 1_655 59.02(12)
Cs4 Cs5 Sn8 . 1_655 145.780(16)
Sn9 Cs5 Sn8 3_566 1_655 96.897(15)
Sn6 Cs5 Sn8 2_664 1_655 108.922(16)
Sn3 Cs5 Sn8 1_655 1_655 40.711(12)
Sn4 Cs5 Sn8 1_655 1_655 40.262(11)
Cs1 Cs5 Sn8 . 1_655 95.499(16)
O1 Cs5 Cs2 . . 43.82(10)
N2 Cs5 Cs2 4_755 . 155.66(13)
Cs4 Cs5 Cs2 . . 59.978(14)
Sn9 Cs5 Cs2 3_566 . 119.331(17)
Sn6 Cs5 Cs2 2_664 . 108.391(15)
Sn3 Cs5 Cs2 1_655 . 80.651(15)
Sn4 Cs5 Cs2 1_655 . 57.504(12)
Cs1 Cs5 Cs2 . . 62.723(12)
Sn8 Cs5 Cs2 1_655 . 97.327(15)
Sn7 Cs2 Sn4 . 3_556 91.823(15)
Sn7 Cs2 Sn4 . 1_655 128.598(19)
Sn4 Cs2 Sn4 3_556 1_655 124.596(16)
Sn7 Cs2 Cs4 . . 100.440(16)
Sn4 Cs2 Cs4 3_556 . 99.106(17)
Sn4 Cs2 Cs4 1_655 . 106.844(17)
Sn7 Cs2 Sn7 . 3_556 133.131(16)
Sn4 Cs2 Sn7 3_556 3_556 41.753(11)
Sn4 Cs2 Sn7 1_655 3_556 87.418(14)
Cs4 Cs2 Sn7 . 3_556 94.530(17)
Sn7 Cs2 Sn1 . 1_655 89.560(17)
Sn4 Cs2 Sn1 3_556 1_655 125.124(19)
Sn4 Cs2 Sn1 1_655 1_655 41.007(13)
Cs4 Cs2 Sn1 . 1_655 134.426(17)
Sn7 Cs2 Sn1 3_556 1_655 110.573(16)
Sn7 Cs2 Cs5 . . 109.417(15)
Sn4 Cs2 Cs5 3_556 . 148.679(19)
Sn4 Cs2 Cs5 1_655 . 58.471(13)
Cs4 Cs2 Cs5 . . 55.525(13)
Sn7 Cs2 Cs5 3_556 . 115.608(16)
Sn1 Cs2 Cs5 1_655 . 79.136(14)
Sn7 Cs2 Sn5 . 3_556 116.490(16)
Sn4 Cs2 Sn5 3_556 3_556 43.871(13)
Sn4 Cs2 Sn5 1_655 3_556 114.834(16)
Cs4 Cs2 Sn5 . 3_556 60.207(13)
Sn7 Cs2 Sn5 3_556 3_556 39.663(12)
Sn1 Cs2 Sn5 1_655 3_556 149.209(16)
Cs5 Cs2 Sn5 . 3_556 104.930(17)
Sn7 Cs2 Cs1 . . 56.821(12)
Sn4 Cs2 Cs1 3_556 . 148.568(16)
Sn4 Cs2 Cs1 1_655 . 80.342(13)
Cs4 Cs2 Cs1 . . 89.708(14)
Sn7 Cs2 Cs1 3_556 . 167.741(16)
Sn1 Cs2 Cs1 1_655 . 59.123(12)
Cs5 Cs2 Cs1 . . 58.068(11)
Sn5 Cs2 Cs1 3_556 . 148.656(18)
Sn7 Cs2 Cs2 . 3_456 47.576(10)
Sn4 Cs2 Cs2 3_556 3_456 45.631(12)
Sn4 Cs2 Cs2 1_655 3_456 157.83(2)
Cs4 Cs2 Cs2 . 3_456 95.020(15)
Sn7 Cs2 Cs2 3_556 3_456 87.268(15)
Sn1 Cs2 Cs2 1_655 3_456 122.60(2)
Cs5 Cs2 Cs2 . 3_456 142.091(16)
Sn5 Cs2 Cs2 3_556 3_456 72.807(14)
Cs1 Cs2 Cs2 . 3_456 103.840(12)
Sn7 Cs2 Cs2 . 3_556 146.38(2)
Sn4 Cs2 Cs2 3_556 3_556 80.443(14)
Sn4 Cs2 Cs2 1_655 3_556 44.495(8)
Cs4 Cs2 Cs2 . 3_556 113.053(17)
Sn7 Cs2 Cs2 3_556 3_556 44.205(11)
Sn1 Cs2 Cs2 1_655 3_556 69.422(13)
Cs5 Cs2 Cs2 . 3_556 92.580(11)
Sn5 Cs2 Cs2 3_556 3_556 79.856(14)
Cs1 Cs2 Cs2 . 3_556 123.659(15)
Cs2 Cs2 Cs2 3_456 3_556 123.070(17)
N2 Cs3 Sn8 4_655 . 63.17(13)
N2 Cs3 Sn9 4_655 3_566 115.20(10)
Sn8 Cs3 Sn9 . 3_566 105.364(18)
N2 Cs3 Sn3 4_655 3_566 75.92(11)
Sn8 Cs3 Sn3 . 3_566 77.873(16)
Sn9 Cs3 Sn3 3_566 3_566 40.943(12)
N2 Cs3 Sn2 4_655 3_566 87.77(10)
Sn8 Cs3 Sn2 . 3_566 121.638(18)
Sn9 Cs3 Sn2 3_566 3_566 41.602(12)
Sn3 Cs3 Sn2 3_566 3_566 45.128(14)
N2 Cs3 Sn1 4_655 2_564 99.02(13)
Sn8 Cs3 Sn1 . 2_564 126.998(17)
Sn9 Cs3 Sn1 3_566 2_564 126.514(18)
Sn3 Cs3 Sn1 3_566 2_564 149.810(19)
Sn2 Cs3 Sn1 3_566 2_564 105.654(18)
N2 Cs3 Cs4 4_655 . 136.56(10)
Sn8 Cs3 Cs4 . . 100.445(16)
Sn9 Cs3 Cs4 3_566 . 107.813(15)
Sn3 Cs3 Cs4 3_566 . 143.281(17)
Sn2 Cs3 Cs4 3_566 . 131.129(17)
Sn1 Cs3 Cs4 2_564 . 57.148(13)
N2 Cs3 Sn5 4_655 2_564 58.32(13)
Sn8 Cs3 Sn5 . 2_564 101.741(16)
Sn9 Cs3 Sn5 3_566 2_564 143.904(18)
Sn3 Cs3 Sn5 3_566 2_564 126.547(16)
Sn2 Cs3 Sn5 3_566 2_564 103.266(17)
Sn1 Cs3 Sn5 2_564 2_564 40.724(12)
Cs4 Cs3 Sn5 . 2_564 89.967(15)
N2 Cs3 Cs1 4_655 . 107.90(13)
Sn8 Cs3 Cs1 . . 56.307(13)
Sn9 Cs3 Cs1 3_566 . 55.779(13)
Sn3 Cs3 Cs1 3_566 . 57.211(13)
Sn2 Cs3 Cs1 3_566 . 92.782(15)
Sn1 Cs3 Cs1 2_564 . 147.903(16)
Cs4 Cs3 Cs1 . . 90.915(15)
Sn5 Cs3 Cs1 2_564 . 157.780(18)
N2 Cs3 Cs5 4_655 . 164.84(13)
Sn8 Cs3 Cs5 . . 106.815(17)
Sn9 Cs3 Cs5 3_566 . 54.469(11)
Sn3 Cs3 Cs5 3_566 . 91.162(14)
Sn2 Cs3 Cs5 3_566 . 88.612(13)
Sn1 Cs3 Cs5 2_564 . 96.134(15)
Cs4 Cs3 Cs5 . . 53.719(11)
Sn5 Cs3 Cs5 2_564 . 136.804(17)
Cs1 Cs3 Cs5 . . 57.588(12)
N2 Cs3 Cs4 4_655 4_655 43.41(12)
Sn8 Cs3 Cs4 . 4_655 104.556(15)
Sn9 Cs3 Cs4 3_566 4_655 93.062(13)
Sn3 Cs3 Cs4 3_566 4_655 71.279(13)
Sn2 Cs3 Cs4 3_566 4_655 53.023(12)
Sn1 Cs3 Cs4 2_564 4_655 84.558(15)
Cs4 Cs3 Cs4 . 4_655 141.674(15)
Sn5 Cs3 Cs4 2_564 4_655 56.920(12)
Cs1 Cs3 Cs4 . 4_655 127.162(15)
Cs5 Cs3 Cs4 . 4_655 139.627(15)
N1 Cs4 Cs5 . . 111.82(14)
N1 Cs4 Sn1 . 2_564 107.34(13)
Cs5 Cs4 Sn1 . 2_564 108.886(17)
N1 Cs4 Sn2 . 2_564 66.34(14)
Cs5 Cs4 Sn2 . 2_564 135.927(17)
Sn1 Cs4 Sn2 2_564 2_564 42.824(13)
N1 Cs4 Sn6 . 2_664 165.43(14)
Cs5 Cs4 Sn6 . 2_664 60.155(14)
Sn1 Cs4 Sn6 2_564 2_664 87.136(17)
Sn2 Cs4 Sn6 2_564 2_664 128.14(2)
N1 Cs4 Cs2 . . 55.63(14)
Cs5 Cs4 Cs2 . . 64.497(14)
Sn1 Cs4 Cs2 2_564 . 150.248(18)
Sn2 Cs4 Cs2 2_564 . 120.324(18)
Sn6 Cs4 Cs2 2_664 . 110.600(16)
N1 Cs4 Cs3 . . 83.55(13)
Cs5 Cs4 Cs3 . . 67.362(13)
Sn1 Cs4 Cs3 2_564 . 61.026(14)
Sn2 Cs4 Cs3 2_564 . 68.737(13)
Sn6 Cs4 Cs3 2_664 . 102.670(15)
Cs2 Cs4 Cs3 . . 91.084(16)
N1 Cs4 Sn5 . 3_556 63.77(13)
Cs5 Cs4 Sn5 . 3_556 114.035(17)
Sn1 Cs4 Sn5 2_564 3_556 136.305(18)
Sn2 Cs4 Sn5 2_564 3_556 104.233(16)
Sn6 Cs4 Sn5 2_664 3_556 107.003(15)
Cs2 Cs4 Sn5 . 3_556 62.751(14)
Cs3 Cs4 Sn5 . 3_556 145.75(2)
N1 Cs4 Cs3 . 4_645 69.42(14)
Cs5 Cs4 Cs3 . 4_645 167.984(17)
Sn1 Cs4 Cs3 2_564 4_645 81.400(14)
Sn2 Cs4 Cs3 2_564 4_645 55.981(12)
Sn6 Cs4 Cs3 2_664 4_645 115.700(17)
Cs2 Cs4 Cs3 . 4_645 109.695(15)
Cs3 Cs4 Cs3 . 4_645 124.270(12)
Sn5 Cs4 Cs3 3_556 4_645 55.068(12)
Sn4 Sn8 Sn3 . . 66.964(19)
Sn4 Sn8 Sn9 . . 105.62(2)
Sn3 Sn8 Sn9 . . 59.38(2)
Sn4 Sn8 Sn7 . . 59.975(18)
Sn3 Sn8 Sn7 . . 105.81(2)
Sn9 Sn8 Sn7 . . 89.35(2)
Sn4 Sn8 Cs1 . . 130.47(2)
Sn3 Sn8 Cs1 . . 129.70(2)
Sn9 Sn8 Cs1 . . 70.347(17)
Sn7 Sn8 Cs1 . . 70.536(17)
Sn4 Sn8 Cs3 . . 133.97(2)
Sn3 Sn8 Cs3 . . 141.10(2)
Sn9 Sn8 Cs3 . . 120.16(2)
Sn7 Sn8 Cs3 . . 113.08(2)
Cs1 Sn8 Cs3 . . 67.283(14)
Sn4 Sn8 Cs5 . 1_455 66.113(17)
Sn3 Sn8 Cs5 . 1_455 65.218(18)
Sn9 Sn8 Cs5 . 1_455 121.53(2)
Sn7 Sn8 Cs5 . 1_455 123.40(2)
Cs1 Sn8 Cs5 . 1_455 159.03(2)
Cs3 Sn8 Cs5 . 1_455 91.952(17)
Sn4 Sn8 Cs1 . 3_466 127.17(2)
Sn3 Sn8 Cs1 . 3_466 62.688(16)
Sn9 Sn8 Cs1 . 3_466 60.572(16)
Sn7 Sn8 Cs1 . 3_466 149.81(2)
Cs1 Sn8 Cs1 . 3_466 94.875(13)
Cs3 Sn8 Cs1 . 3_466 83.040(14)
Cs5 Sn8 Cs1 1_455 3_466 79.056(13)
Sn3 Sn9 Sn6 . . 106.16(2)
Sn3 Sn9 Sn8 . . 60.07(2)
Sn6 Sn9 Sn8 . . 90.20(2)
Sn3 Sn9 Sn2 . . 66.20(2)
Sn6 Sn9 Sn2 . . 59.70(2)
Sn8 Sn9 Sn2 . . 105.39(2)
Sn3 Sn9 Cs1 . 3_466 70.784(18)
Sn6 Sn9 Cs1 . 3_466 169.28(3)
Sn8 Sn9 Cs1 . 3_466 79.36(2)
Sn2 Sn9 Cs1 . 3_466 125.31(2)
Sn3 Sn9 Cs5 . 3_466 128.26(2)
Sn6 Sn9 Cs5 . 3_466 121.89(2)
Sn8 Sn9 Cs5 . 3_466 131.32(2)
Sn2 Sn9 Cs5 . 3_466 121.93(2)
Cs1 Sn9 Cs5 3_466 3_466 65.078(14)
Sn3 Sn9 Cs1 . . 126.40(2)
Sn6 Sn9 Cs1 . . 71.633(18)
Sn8 Sn9 Cs1 . . 66.348(17)
Sn2 Sn9 Cs1 . . 130.83(2)
Cs1 Sn9 Cs1 3_466 . 101.571(16)
Cs5 Sn9 Cs1 3_466 . 88.619(15)
Sn3 Sn9 Cs3 . 3_466 69.949(18)
Sn6 Sn9 Cs3 . 3_466 124.49(3)
Sn8 Sn9 Cs3 . 3_466 125.68(2)
Sn2 Sn9 Cs3 . 3_466 69.766(18)
Cs1 Sn9 Cs3 3_466 3_466 64.795(14)
Cs5 Sn9 Cs3 3_466 3_466 67.783(13)
Cs1 Sn9 Cs3 . 3_466 155.890(17)
Sn9 Sn6 Sn7 . . 90.51(2)
Sn9 Sn6 Sn2 . . 60.87(2)
Sn7 Sn6 Sn2 . . 105.96(2)
Sn9 Sn6 Sn5 . . 105.16(2)
Sn7 Sn6 Sn5 . . 59.94(2)
Sn2 Sn6 Sn5 . . 64.902(19)
Sn9 Sn6 Cs5 . 2_665 143.95(3)
Sn7 Sn6 Cs5 . 2_665 124.76(2)
Sn2 Sn6 Cs5 . 2_665 98.21(2)
Sn5 Sn6 Cs5 . 2_665 88.99(2)
Sn9 Sn6 Cs4 . 2_665 110.94(2)
Sn7 Sn6 Cs4 . 2_665 124.08(2)
Sn2 Sn6 Cs4 . 2_665 129.80(2)
Sn5 Sn6 Cs4 . 2_665 143.42(2)
Cs5 Sn6 Cs4 2_665 2_665 58.034(13)
Sn9 Sn6 Cs1 . . 66.836(19)
Sn7 Sn6 Cs1 . . 67.046(18)
Sn2 Sn6 Cs1 . . 127.23(2)
Sn5 Sn6 Cs1 . . 126.39(2)
Cs5 Sn6 Cs1 2_665 . 129.785(16)
Cs4 Sn6 Cs1 2_665 . 75.135(14)
Sn8 Sn4 Sn1 . . 108.31(2)
Sn8 Sn4 Sn7 . . 60.719(19)
Sn1 Sn4 Sn7 . . 109.03(3)
Sn8 Sn4 Sn5 . . 100.07(2)
Sn1 Sn4 Sn5 . . 57.31(2)
Sn7 Sn4 Sn5 . . 57.344(19)
Sn8 Sn4 Sn3 . . 56.818(17)
Sn1 Sn4 Sn3 . . 56.350(19)
Sn7 Sn4 Sn3 . . 99.29(2)
Sn5 Sn4 Sn3 . . 89.49(2)
Sn8 Sn4 Cs2 . 3_456 125.66(2)
Sn1 Sn4 Cs2 . 3_456 112.72(2)
Sn7 Sn4 Cs2 . 3_456 73.050(17)
Sn5 Sn4 Cs2 . 3_456 75.125(17)
Sn3 Sn4 Cs2 . 3_456 164.60(3)
Sn8 Sn4 Cs2 . 1_455 136.64(2)
Sn1 Sn4 Cs2 . 1_455 72.311(18)
Sn7 Sn4 Cs2 . 1_455 162.15(2)
Sn5 Sn4 Cs2 . 1_455 113.97(2)
Sn3 Sn4 Cs2 . 1_455 96.036(17)
Cs2 Sn4 Cs2 3_456 1_455 89.873(12)
Sn8 Sn4 Cs5 . 1_455 73.625(18)
Sn1 Sn4 Cs5 . 1_455 100.52(2)
Sn7 Sn4 Cs5 . 1_455 131.17(2)
Sn5 Sn4 Cs5 . 1_455 154.56(2)
Sn3 Sn4 Cs5 . 1_455 66.228(17)
Cs2 Sn4 Cs5 3_456 1_455 128.909(19)
Cs2 Sn4 Cs5 1_455 1_455 64.025(13)
Sn1 Sn5 Sn7 . . 108.69(3)
Sn1 Sn5 Sn6 . . 108.66(2)
Sn7 Sn5 Sn6 . . 59.59(2)
Sn1 Sn5 Sn2 . . 57.697(19)
Sn7 Sn5 Sn2 . . 100.16(2)
Sn6 Sn5 Sn2 . . 57.184(18)
Sn1 Sn5 Sn4 . . 56.97(2)
Sn7 Sn5 Sn4 . . 57.300(19)
Sn6 Sn5 Sn4 . . 99.31(2)
Sn2 Sn5 Sn4 . . 91.23(2)
Sn1 Sn5 Cs3 . 2_565 69.015(19)
Sn7 Sn5 Cs3 . 2_565 176.91(2)
Sn6 Sn5 Cs3 . 2_565 118.80(2)
Sn2 Sn5 Cs3 . 2_565 76.893(18)
Sn4 Sn5 Cs3 . 2_565 121.47(2)
Sn1 Sn5 Cs4 . 3_456 111.766(19)
Sn7 Sn5 Cs4 . 3_456 115.01(2)
Sn6 Sn5 Cs4 . 3_456 138.10(2)
Sn2 Sn5 Cs4 . 3_456 144.45(2)
Sn4 Sn5 Cs4 . 3_456 111.50(2)
Cs3 Sn5 Cs4 2_565 3_456 68.012(13)
Sn1 Sn5 Cs2 . 3_456 102.07(2)
Sn7 Sn5 Cs2 . 3_456 66.404(18)
Sn6 Sn5 Cs2 . 3_456 123.73(2)
Sn2 Sn5 Cs2 . 3_456 152.23(2)
Sn4 Sn5 Cs2 . 3_456 61.004(16)
Cs3 Sn5 Cs2 2_565 3_456 115.845(16)
Cs4 Sn5 Cs2 3_456 3_456 57.042(13)
Sn1 Sn3 Sn9 . . 109.13(3)
Sn1 Sn3 Sn8 . . 107.82(2)
Sn9 Sn3 Sn8 . . 60.55(2)
Sn1 Sn3 Sn2 . . 57.17(2)
Sn9 Sn3 Sn2 . . 57.62(2)
Sn8 Sn3 Sn2 . . 99.76(2)
Sn1 Sn3 Sn4 . . 56.415(19)
Sn9 Sn3 Sn4 . . 98.90(2)
Sn8 Sn3 Sn4 . . 56.218(17)
Sn2 Sn3 Sn4 . . 89.22(2)
Sn1 Sn3 Cs1 . 1_455 77.654(18)
Sn9 Sn3 Cs1 . 1_455 157.53(2)
Sn8 Sn3 Cs1 . 1_455 139.24(3)
Sn2 Sn3 Cs1 . 1_455 115.45(2)
Sn4 Sn3 Cs1 . 1_455 102.444(18)
Sn1 Sn3 Cs5 . 1_455 101.43(2)
Sn9 Sn3 Cs5 . 1_455 130.87(2)
Sn8 Sn3 Cs5 . 1_455 74.07(2)
Sn2 Sn3 Cs5 . 1_455 155.51(2)
Sn4 Sn3 Cs5 . 1_455 67.477(17)
Cs1 Sn3 Cs5 1_455 1_455 65.349(14)
Sn1 Sn3 Cs1 . 3_466 170.99(3)
Sn9 Sn3 Cs1 . 3_466 66.980(17)
Sn8 Sn3 Cs1 . 3_466 77.744(18)
Sn2 Sn3 Cs1 . 3_466 115.47(2)
Sn4 Sn3 Cs1 . 3_466 131.33(2)
Cs1 Sn3 Cs1 1_455 3_466 102.944(15)
Cs5 Sn3 Cs1 1_455 3_466 86.825(17)
Sn1 Sn3 Cs3 . 3_466 107.44(2)
Sn9 Sn3 Cs3 . 3_466 69.109(18)
Sn8 Sn3 Cs3 . 3_466 125.34(2)
Sn2 Sn3 Cs3 . 3_466 67.578(17)
Sn4 Sn3 Cs3 . 3_466 156.79(2)
Cs1 Sn3 Cs3 1_455 3_466 88.437(15)
Cs5 Sn3 Cs3 1_455 3_466 135.489(17)
Cs1 Sn3 Cs3 3_466 3_466 63.713(14)
Sn6 Sn2 Sn1 . . 108.91(2)
Sn6 Sn2 Sn9 . . 59.43(2)
Sn1 Sn2 Sn9 . . 107.09(3)
Sn6 Sn2 Sn5 . . 57.914(18)
Sn1 Sn2 Sn5 . . 57.249(18)
Sn9 Sn2 Sn5 . . 99.29(2)
Sn6 Sn2 Sn3 . . 98.82(2)
Sn1 Sn2 Sn3 . . 56.34(2)
Sn9 Sn2 Sn3 . . 56.183(19)
Sn5 Sn2 Sn3 . . 90.07(2)
Sn6 Sn2 Cs4 . 2_565 164.74(3)
Sn1 Sn2 Cs4 . 2_565 68.353(18)
Sn9 Sn2 Cs4 . 2_565 135.78(2)
Sn5 Sn2 Cs4 . 2_565 111.62(2)
Sn3 Sn2 Cs4 . 2_565 91.928(19)
Sn6 Sn2 Cs3 . 3_466 123.22(2)
Sn1 Sn2 Cs3 . 3_466 106.66(2)
Sn9 Sn2 Cs3 . 3_466 68.632(17)
Sn5 Sn2 Cs3 . 3_466 157.36(3)
Sn3 Sn2 Cs3 . 3_466 67.296(17)
Cs4 Sn2 Cs3 2_565 3_466 70.996(14)
Sn6 Sn7 Sn4 . . 105.59(2)
Sn6 Sn7 Sn5 . . 60.47(2)
Sn4 Sn7 Sn5 . . 65.36(2)
Sn6 Sn7 Sn8 . . 89.94(2)
Sn4 Sn7 Sn8 . . 59.306(18)
Sn5 Sn7 Sn8 . . 104.72(2)
Sn6 Sn7 Cs2 . . 118.88(2)
Sn4 Sn7 Cs2 . . 135.04(2)
Sn5 Sn7 Cs2 . . 143.35(2)
Sn8 Sn7 Cs2 . . 111.92(2)
Sn6 Sn7 Cs1 . . 71.394(18)
Sn4 Sn7 Cs1 . . 125.38(2)
Sn5 Sn7 Cs1 . . 131.21(2)
Sn8 Sn7 Cs1 . . 66.117(17)
Cs2 Sn7 Cs1 . . 68.033(13)
Sn6 Sn7 Cs2 . 3_456 131.71(2)
Sn4 Sn7 Cs2 . 3_456 65.197(16)
Sn5 Sn7 Cs2 . 3_456 73.933(18)
Sn8 Sn7 Cs2 . 3_456 117.69(2)
Cs2 Sn7 Cs2 . 3_456 88.220(12)
Cs1 Sn7 Cs2 . 3_456 154.315(19)
Sn3 Sn1 Sn4 . . 67.23(2)
Sn3 Sn1 Sn5 . . 100.91(2)
Sn4 Sn1 Sn5 . . 65.72(2)
Sn3 Sn1 Sn2 . . 66.48(2)
Sn4 Sn1 Sn2 . . 101.03(2)
Sn5 Sn1 Sn2 . . 65.05(2)
Sn3 Sn1 Cs4 . 2_565 96.83(2)
Sn4 Sn1 Cs4 . 2_565 163.88(2)
Sn5 Sn1 Cs4 . 2_565 117.52(3)
Sn2 Sn1 Cs4 . 2_565 68.824(19)
Sn3 Sn1 Cs3 . 2_565 145.08(2)
Sn4 Sn1 Cs3 . 2_565 130.33(2)
Sn5 Sn1 Cs3 . 2_565 70.26(2)
Sn2 Sn1 Cs3 . 2_565 79.59(2)
Cs4 Sn1 Cs3 2_565 2_565 61.826(14)
Sn3 Sn1 Cs2 . 1_455 97.98(2)
Sn4 Sn1 Cs2 . 1_455 66.681(18)
Sn5 Sn1 Cs2 . 1_455 115.64(2)
Sn2 Sn1 Cs2 . 1_455 163.63(3)
Cs4 Sn1 Cs2 2_565 1_455 120.338(17)
Cs3 Sn1 Cs2 2_565 1_455 116.465(16)
Sn3 Sn1 Cs1 . 1_455 61.077(16)
Sn4 Sn1 Cs1 . 1_455 98.27(2)
Sn5 Sn1 Cs1 . 1_455 160.44(2)
Sn2 Sn1 Cs1 . 1_455 109.90(2)
Cs4 Sn1 Cs1 2_565 1_455 74.730(14)
Cs3 Sn1 Cs1 2_565 1_455 128.664(17)
Cs2 Sn1 Cs1 1_455 1_455 63.520(13)
Cs5 O1 H1 . . 180.0
H4A N4 H4B . . 109.5
H4A N4 H4C . . 109.5
H4B N4 H4C . . 109.5
H3A N3 H3B . . 109.5
H3A N3 H3C . . 109.5
H3B N3 H3C . . 109.5
H2A N2 H2B . . 109.5
H2A N2 H2C . . 109.5
H2B N2 H2C . . 109.5
Cs4 N1 H1A . . 109.5
Cs4 N1 H1B . . 109.5
H1A N1 H1B . . 109.5
Cs4 N1 H1C . . 109.5
H1A N1 H1C . . 109.5
H1B N1 H1C . . 109.5

loop_
_geom_bond_atom_site_label_1
_geom_bond_atom_site_label_2
_geom_bond_site_symmetry_2
_geom_bond_distance
Cs1 N2 2_665 3.417(8)
Cs1 Sn3 1_655 3.8881(7)
Cs1 Sn8 . 3.9609(7)
Cs1 Sn9 3_566 4.0132(8)
Cs1 Sn9 . 4.0723(7)
Cs1 Sn7 . 4.0843(8)
Cs1 Sn3 3_566 4.1175(8)
Cs1 Sn6 . 4.2037(9)
Cs1 Cs5 . 4.3213(8)
Cs1 Sn1 1_655 4.3395(8)
Cs5 O1 . 2.817(5)
Cs5 N2 4_755 3.661(6)
Cs5 Cs4 . 3.9951(7)
Cs5 Sn9 3_566 4.0210(7)
Cs5 Sn6 2_664 4.0847(9)
Cs5 Sn3 1_655 4.1089(9)
Cs5 Sn4 1_655 4.1474(8)
Cs5 Sn8 1_655 4.3519(8)
Cs5 Cs2 . 4.3741(7)
Cs2 Sn7 . 4.0045(7)
Cs2 Sn4 3_556 4.0235(7)
Cs2 Sn4 1_655 4.1038(7)
Cs2 Cs4 . 4.1961(9)
Cs2 Sn7 3_556 4.2398(7)
Cs2 Sn1 1_655 4.2575(9)
Cs2 Sn5 3_556 4.4460(8)
Cs2 Cs2 3_456 5.7408(5)
Cs2 Cs2 3_556 5.7408(5)
Cs3 N2 4_655 3.639(7)
Cs3 Sn8 . 3.9656(8)
Cs3 Sn9 3_566 4.1786(8)
Cs3 Sn3 3_566 4.2016(8)
Cs3 Sn2 3_566 4.2102(7)
Cs3 Sn1 2_564 4.2123(9)
Cs3 Cs4 . 4.2445(7)
Cs3 Sn5 2_564 4.2463(8)
Cs3 Cs4 4_655 4.8028(7)
Cs4 N1 . 3.292(8)
Cs4 Sn1 2_564 4.0449(9)
Cs4 Sn2 2_564 4.0579(8)
Cs4 Sn6 2_664 4.1507(8)
Cs4 Sn5 3_556 4.3399(8)
Cs4 Cs3 4_645 4.8027(7)
Sn8 Sn4 . 2.9314(8)
Sn8 Sn3 . 2.9518(8)
Sn8 Sn9 . 2.9658(9)
Sn8 Sn7 . 2.9735(8)
Sn8 Cs5 1_455 4.3518(8)
Sn8 Cs1 3_466 4.5284(7)
Sn9 Sn3 . 2.9310(8)
Sn9 Sn6 . 2.9367(8)
Sn9 Sn2 . 2.9793(9)
Sn9 Cs1 3_466 4.0131(8)
Sn9 Cs5 3_466 4.0210(7)
Sn9 Cs3 3_466 4.1787(8)
Sn6 Sn7 . 2.9425(9)
Sn6 Sn2 . 2.9449(8)
Sn6 Sn5 . 2.9688(8)
Sn6 Cs5 2_665 4.0847(9)
Sn6 Cs4 2_665 4.1507(8)
Sn4 Sn1 . 2.9323(9)
Sn4 Sn7 . 2.9516(7)
Sn4 Sn5 . 3.1880(9)
Sn4 Sn3 . 3.2457(8)
Sn4 Cs2 3_456 4.0234(7)
Sn4 Cs2 1_455 4.1038(7)
Sn4 Cs5 1_455 4.1473(8)
Sn5 Sn1 . 2.9434(8)
Sn5 Sn7 . 2.9530(9)
Sn5 Sn2 . 3.1732(8)
Sn5 Cs3 2_565 4.2463(8)
Sn5 Cs4 3_456 4.3400(8)
Sn5 Cs2 3_456 4.4459(8)
Sn3 Sn1 . 2.9301(8)
Sn3 Sn2 . 3.2277(9)
Sn3 Cs1 1_455 3.8882(7)
Sn3 Cs5 1_455 4.1088(9)
Sn3 Cs1 3_466 4.1174(8)
Sn3 Cs3 3_466 4.2017(8)
Sn2 Sn1 . 2.9581(9)
Sn2 Cs4 2_565 4.0580(8)
Sn2 Cs3 3_466 4.2103(7)
Sn7 Cs2 3_456 4.2398(7)
Sn1 Cs4 2_565 4.0449(9)
Sn1 Cs3 2_565 4.2122(9)
Sn1 Cs2 1_455 4.2576(9)
Sn1 Cs1 1_455 4.3396(8)
O1 H1 . 0.9500
N4 H4A . 0.9100
N4 H4B . 0.9100
N4 H4C . 0.9100
N3 H3A . 0.9100
N3 H3B . 0.9100
N3 H3C . 0.9100
N2 H2A . 0.9100
N2 H2B . 0.9100
N2 H2C . 0.9100
N1 H1A . 0.9100
N1 H1B . 0.9100
N1 H1C . 0.9100

_cod_database_fobs_code 2242286
